data_4515121
loop_
_publ_author_name
'Lee, Vladimir Ya'
'Horiguchi, Satoru'
'Sekiguchi, Akira'
'Gapurenko, Olga A.'
'Gribanova, Tatyana N.'
'Minkin, Vladimir I.'
'Gornitzka, Heinz'

_publ_section_title
;
 Tuning Philicity of Dichlorosilylene: Nucleophilic Behavior of the
 Dichlorosilylene-NHC Complex Cl<sub>2</sub>Si-IPr.
;
_journal_issue 2
_journal_name_full 'ACS omega'
_journal_page_first 2902
_journal_page_last 2906
_journal_paper_doi 10.1021/acsomega.8b03429
_journal_volume 4
_journal_year 2019
_chemical_formula_sum 'C36 H84 Cl2 Ge Si7'
_chemical_formula_weight 857.15
_space_group_crystal_system orthorhombic
_space_group_IT_number 19
_space_group_name_Hall 'P 2ac 2ab'
_space_group_name_H-M_alt 'P 21 21 21'
_symmetry_space_group_name_Hall 'P 2ac 2ab'
_symmetry_space_group_name_H-M 'P 21 21 21'
_atom_sites_solution_hydrogens geom
_atom_sites_solution_primary direct
_atom_sites_solution_secondary difmap
_audit_creation_method SHELXL-2014
_cell_angle_alpha 90
_cell_angle_beta 90
_cell_angle_gamma 90
_cell_formula_units_Z 4
_cell_length_a 11.884(2)
_cell_length_b 20.255(4)
_cell_length_c 20.493(4)
_cell_measurement_reflns_used 8254
_cell_measurement_temperature 150(2)
_cell_measurement_theta_max 26.19
_cell_measurement_theta_min 2.22
_cell_volume 4932.9(16)
_computing_cell_refinement 'APEX2 (Bruker AXS, 2006)'
_computing_data_collection 'APEX2 (Bruker AXS, 2006)'
_computing_data_reduction 'SAINT (Bruker AXS, 2004)'
_computing_molecular_graphics 'XSHEL (Bruker AXS,2002)'
_computing_publication_material 'XCIF (Bruker AXS, 2001)'
_computing_structure_refinement 'SHELXL-2014 (Sheldrick, 2014)'
_computing_structure_solution 'SHELXS-97 (Sheldrick, 1997)'
_diffrn_ambient_temperature 150(2)
_diffrn_detector_area_resol_mean 8.333
_diffrn_measured_fraction_theta_full 0.785
_diffrn_measured_fraction_theta_max 0.983
_diffrn_measurement_device_type 'Bruker APEXII CCD area detector'
_diffrn_measurement_method 'phi and omega scans'
_diffrn_radiation_type MoK\a
_diffrn_radiation_wavelength 0.71073
_diffrn_reflns_av_R_equivalents 0.0592
_diffrn_reflns_av_unetI/netI 0.1262
_diffrn_reflns_Laue_measured_fraction_full 0.785
_diffrn_reflns_Laue_measured_fraction_max 0.983
_diffrn_reflns_limit_h_max 12
_diffrn_reflns_limit_h_min -13
_diffrn_reflns_limit_k_max 9
_diffrn_reflns_limit_k_min -22
_diffrn_reflns_limit_l_max 22
_diffrn_reflns_limit_l_min -17
_diffrn_reflns_number 9593
_diffrn_reflns_point_group_measured_fraction_full 0.739
_diffrn_reflns_point_group_measured_fraction_max 0.932
_diffrn_reflns_theta_full 25.242
_diffrn_reflns_theta_max 23.256
_diffrn_reflns_theta_min 1.414
_diffrn_source 'fine-focus sealed tube'
_exptl_absorpt_coefficient_mu 0.922
_exptl_absorpt_correction_T_max 0.9324
_exptl_absorpt_correction_T_min 0.6530
_exptl_absorpt_correction_type multi-scans
_exptl_absorpt_process_details 'SADABS (Bruker-AXS)'
_exptl_crystal_colour yelllow
_exptl_crystal_density_diffrn 1.154
_exptl_crystal_description plate
_exptl_crystal_F_000 1856
_exptl_crystal_size_max 0.5
_exptl_crystal_size_mid 0.38
_exptl_crystal_size_min 0.08
_refine_diff_density_max 2.404
_refine_diff_density_min -1.245
_refine_diff_density_rms 0.167
_refine_ls_abs_structure_details
;
 Flack x determined using 1570 quotients [(I+)-(I-)]/[(I+)+(I-)]
 (Parsons, Flack and Wagner, Acta Cryst. B69 (2013) 249-259).
;
_refine_ls_abs_structure_Flack 0.119(15)
_refine_ls_extinction_method none
_refine_ls_goodness_of_fit_ref 1.065
_refine_ls_hydrogen_treatment constr
_refine_ls_matrix_type full
_refine_ls_number_parameters 729
_refine_ls_number_reflns 6609
_refine_ls_number_restraints 1049
_refine_ls_restrained_S_all 1.017
_refine_ls_R_factor_all 0.1403
_refine_ls_R_factor_gt 0.1044
_refine_ls_shift/su_max 0.001
_refine_ls_shift/su_mean 0.000
_refine_ls_structure_factor_coef Fsqd
_refine_ls_weighting_details 'w=1/[\s^2^(Fo^2^)+(0.1573P)^2^+45.9989P] where P=(Fo^2^+2Fc^2^)/3'
_refine_ls_weighting_scheme calc
_refine_ls_wR_factor_gt 0.2728
_refine_ls_wR_factor_ref 0.3004
_reflns_Friedel_coverage 0.696
_reflns_Friedel_fraction_full 0.682
_reflns_Friedel_fraction_max 0.868
_reflns_number_gt 4867
_reflns_number_total 6609
_reflns_threshold_expression 'I > 2\s(I)'
_cod_data_source_file ao8b03429_si_003.cif
_cod_data_source_block GeSi3Cl2_0m
_cod_original_cell_volume 4932.7(17)
_cod_database_code 4515121
_shelx_space_group_comment
;
The symmetry employed for this shelxl refinement is uniquely defined
by the following loop, which should always be used as a source of
symmetry information in preference to the above space-group names.
They are only intended as comments.
;
_shelxl_version_number 2014-3

loop_
_space_group_symop_operation_xyz
'x, y, z'
'-x+1/2, -y, z+1/2'
'-x, y+1/2, -z+1/2'
'x+1/2, -y+1/2, -z'

loop_
_atom_site_label
_atom_site_type_symbol
_atom_site_fract_x
_atom_site_fract_y
_atom_site_fract_z
_atom_site_U_iso_or_equiv
_atom_site_adp_type
_atom_site_occupancy
_atom_site_site_symmetry_order
_atom_site_calc_flag
_atom_site_refinement_flags_posn
_atom_site_refinement_flags_adp
_atom_site_refinement_flags_occupancy
_atom_site_disorder_assembly
_atom_site_disorder_group
Ge1 Ge 0.62982(17) 0.52883(10) 0.08003(11) 0.0291(6) Uani 1 1 d D U . . .
Si3 Si 0.5488(4) 0.4475(3) 0.1547(3) 0.0262(12) Uani 1 1 d D U . . .
Si1 Si 0.6838(9) 0.4249(4) 0.0305(5) 0.028(2) Uani 0.789(12) 1 d D U P A 1
Cl1 Cl 0.8330(12) 0.4160(11) -0.0210(9) 0.054(5) Uani 0.789(12) 1 d D U P A 1
Cl2 Cl 0.5733(13) 0.3922(7) -0.0426(7) 0.054(4) Uani 0.789(12) 1 d D U P A 1
Si2 Si 0.6508(15) 0.3626(5) 0.1234(6) 0.028(3) Uani 0.789(12) 1 d D U P A 1
Si4 Si 0.7787(6) 0.5929(4) 0.1326(4) 0.0298(19) Uani 0.789(12) 1 d D U P A 1
C1 C 0.772(3) 0.6800(15) 0.103(2) 0.078(8) Uani 0.789(12) 1 d D U P A 1
H1A H 0.6939 0.6915 0.0928 0.116 Uiso 0.789(12) 1 calc R U P A 1
H1B H 0.8181 0.6846 0.0635 0.116 Uiso 0.789(12) 1 calc R U P A 1
H1C H 0.8006 0.7097 0.1369 0.116 Uiso 0.789(12) 1 calc R U P A 1
C2 C 0.924(2) 0.5627(18) 0.1093(15) 0.054(6) Uani 0.789(12) 1 d D U P A 1
C3 C 0.936(3) 0.570(2) 0.0346(15) 0.065(7) Uani 0.789(12) 1 d D U P A 1
H3A H 0.9331 0.6165 0.0226 0.098 Uiso 0.789(12) 1 calc R U P A 1
H3B H 0.8750 0.5459 0.0130 0.098 Uiso 0.789(12) 1 calc R U P A 1
H3C H 1.0087 0.5511 0.0209 0.098 Uiso 0.789(12) 1 calc R U P A 1
C4 C 1.018(2) 0.597(2) 0.1438(17) 0.061(7) Uani 0.789(12) 1 d D U P A 1
H4A H 1.0896 0.5865 0.1223 0.091 Uiso 0.789(12) 1 calc R U P A 1
H4B H 1.0208 0.5825 0.1894 0.091 Uiso 0.789(12) 1 calc R U P A 1
H4C H 1.0057 0.6449 0.1423 0.091 Uiso 0.789(12) 1 calc R U P A 1
C5 C 0.935(2) 0.4817(18) 0.1260(17) 0.054(6) Uani 0.789(12) 1 d D U P A 1
H5A H 1.0147 0.4688 0.1252 0.081 Uiso 0.789(12) 1 calc R U P A 1
H5B H 0.8936 0.4563 0.0933 0.081 Uiso 0.789(12) 1 calc R U P A 1
H5C H 0.9039 0.4729 0.1694 0.081 Uiso 0.789(12) 1 calc R U P A 1
C6 C 0.757(2) 0.6041(16) 0.2209(13) 0.045(5) Uani 0.789(12) 1 d D U P A 1
C7 C 0.798(2) 0.5429(19) 0.2654(14) 0.051(6) Uani 0.789(12) 1 d D U P A 1
H7A H 0.8747 0.5516 0.2814 0.077 Uiso 0.789(12) 1 calc R U P A 1
H7B H 0.7985 0.5024 0.2392 0.077 Uiso 0.789(12) 1 calc R U P A 1
H7C H 0.7473 0.5376 0.3025 0.077 Uiso 0.789(12) 1 calc R U P A 1
C8 C 0.821(3) 0.6585(19) 0.2534(17) 0.059(6) Uani 0.789(12) 1 d D U P A 1
H8A H 0.7682 0.6859 0.2786 0.089 Uiso 0.789(12) 1 calc R U P A 1
H8B H 0.8578 0.6857 0.2203 0.089 Uiso 0.789(12) 1 calc R U P A 1
H8C H 0.8771 0.6396 0.2827 0.089 Uiso 0.789(12) 1 calc R U P A 1
C9 C 0.634(2) 0.6144(18) 0.2381(15) 0.048(6) Uani 0.789(12) 1 d D U P A 1
H9A H 0.6247 0.6130 0.2856 0.072 Uiso 0.789(12) 1 calc R U P A 1
H9B H 0.5884 0.5795 0.2181 0.072 Uiso 0.789(12) 1 calc R U P A 1
H9C H 0.6089 0.6575 0.2217 0.072 Uiso 0.789(12) 1 calc R U P A 1
Si5 Si 0.4924(6) 0.5840(4) 0.0085(3) 0.0250(17) Uani 0.789(12) 1 d D U P A 1
C10 C 0.381(2) 0.5218(14) -0.0133(13) 0.046(6) Uani 0.789(12) 1 d D U P A 1
H10A H 0.3236 0.5207 0.0211 0.069 Uiso 0.789(12) 1 calc R U P A 1
H10B H 0.4154 0.4780 -0.0175 0.069 Uiso 0.789(12) 1 calc R U P A 1
H10C H 0.3459 0.5342 -0.0548 0.069 Uiso 0.789(12) 1 calc R U P A 1
C11 C 0.406(2) 0.6470(15) 0.0509(13) 0.051(4) Uani 0.789(12) 1 d D U P A 1
C12 C 0.363(3) 0.621(2) 0.1157(15) 0.058(6) Uani 0.789(12) 1 d D U P A 1
H12A H 0.2834 0.6313 0.1203 0.088 Uiso 0.789(12) 1 calc R U P A 1
H12B H 0.4057 0.6414 0.1514 0.088 Uiso 0.789(12) 1 calc R U P A 1
H12C H 0.3738 0.5729 0.1173 0.088 Uiso 0.789(12) 1 calc R U P A 1
C13 C 0.312(3) 0.6761(17) 0.0092(16) 0.059(6) Uani 0.789(12) 1 d D U P A 1
H13A H 0.2394 0.6572 0.0229 0.089 Uiso 0.789(12) 1 calc R U P A 1
H13B H 0.3251 0.6655 -0.0368 0.089 Uiso 0.789(12) 1 calc R U P A 1
H13C H 0.3097 0.7241 0.0148 0.089 Uiso 0.789(12) 1 calc R U P A 1
C14 C 0.477(3) 0.7111(16) 0.0689(18) 0.062(6) Uani 0.789(12) 1 d D U P A 1
H14A H 0.4796 0.7409 0.0313 0.093 Uiso 0.789(12) 1 calc R U P A 1
H14B H 0.5542 0.6981 0.0806 0.093 Uiso 0.789(12) 1 calc R U P A 1
H14C H 0.4422 0.7337 0.1060 0.093 Uiso 0.789(12) 1 calc R U P A 1
C15 C 0.565(3) 0.6111(16) -0.0688(12) 0.055(5) Uani 0.789(12) 1 d D U P A 1
C16 C 0.669(3) 0.570(2) -0.0895(17) 0.076(6) Uani 0.789(12) 1 d D U P A 1
H16A H 0.6509 0.5231 -0.0864 0.114 Uiso 0.789(12) 1 calc R U P A 1
H16B H 0.7320 0.5806 -0.0607 0.114 Uiso 0.789(12) 1 calc R U P A 1
H16C H 0.6886 0.5811 -0.1347 0.114 Uiso 0.789(12) 1 calc R U P A 1
C17 C 0.480(3) 0.616(2) -0.1237(15) 0.073(6) Uani 0.789(12) 1 d D U P A 1
H17A H 0.4049 0.6223 -0.1054 0.109 Uiso 0.789(12) 1 calc R U P A 1
H17B H 0.4820 0.5755 -0.1496 0.109 Uiso 0.789(12) 1 calc R U P A 1
H17C H 0.4992 0.6538 -0.1516 0.109 Uiso 0.789(12) 1 calc R U P A 1
C18 C 0.631(4) 0.6731(19) -0.0629(14) 0.071(6) Uani 0.789(12) 1 d D U P A 1
H18A H 0.6812 0.6773 -0.1003 0.107 Uiso 0.789(12) 1 calc R U P A 1
H18B H 0.6748 0.6721 -0.0225 0.107 Uiso 0.789(12) 1 calc R U P A 1
H18C H 0.5789 0.7107 -0.0618 0.107 Uiso 0.789(12) 1 calc R U P A 1
Si6 Si 0.6932(11) 0.2511(5) 0.1424(6) 0.030(2) Uani 0.789(12) 1 d D U P A 1
C19 C 0.605(3) 0.2159(14) 0.2073(16) 0.050(7) Uani 0.789(12) 1 d D U P A 1
H19A H 0.5271 0.2296 0.2009 0.075 Uiso 0.789(12) 1 calc R U P A 1
H19B H 0.6321 0.2317 0.2498 0.075 Uiso 0.789(12) 1 calc R U P A 1
H19C H 0.6101 0.1676 0.2059 0.075 Uiso 0.789(12) 1 calc R U P A 1
C20 C 0.847(2) 0.2483(16) 0.1734(14) 0.053(5) Uani 0.789(12) 1 d D U P A 1
C21 C 0.876(3) 0.1751(17) 0.1877(18) 0.066(7) Uani 0.789(12) 1 d D U P A 1
H21A H 0.8964 0.1702 0.2339 0.100 Uiso 0.789(12) 1 calc R U P A 1
H21B H 0.9403 0.1616 0.1605 0.100 Uiso 0.789(12) 1 calc R U P A 1
H21C H 0.8113 0.1472 0.1778 0.100 Uiso 0.789(12) 1 calc R U P A 1
C22 C 0.933(2) 0.2712(18) 0.1178(16) 0.054(6) Uani 0.789(12) 1 d D U P A 1
H22A H 0.9249 0.3188 0.1107 0.080 Uiso 0.789(12) 1 calc R U P A 1
H22B H 0.9159 0.2476 0.0773 0.080 Uiso 0.789(12) 1 calc R U P A 1
H22C H 1.0100 0.2613 0.1315 0.080 Uiso 0.789(12) 1 calc R U P A 1
C23 C 0.854(3) 0.290(2) 0.2337(16) 0.070(7) Uani 0.789(12) 1 d D U P A 1
H23A H 0.8029 0.2727 0.2671 0.106 Uiso 0.789(12) 1 calc R U P A 1
H23B H 0.8314 0.3358 0.2230 0.106 Uiso 0.789(12) 1 calc R U P A 1
H23C H 0.9310 0.2904 0.2504 0.106 Uiso 0.789(12) 1 calc R U P A 1
C24 C 0.661(3) 0.2046(13) 0.0645(14) 0.055(5) Uani 0.789(12) 1 d D U P A 1
C25 C 0.531(3) 0.2113(18) 0.0523(19) 0.066(7) Uani 0.789(12) 1 d D U P A 1
H25A H 0.5030 0.2515 0.0735 0.099 Uiso 0.789(12) 1 calc R U P A 1
H25B H 0.4921 0.1728 0.0706 0.099 Uiso 0.789(12) 1 calc R U P A 1
H25C H 0.5162 0.2138 0.0053 0.099 Uiso 0.789(12) 1 calc R U P A 1
C26 C 0.683(4) 0.1292(14) 0.0681(18) 0.071(7) Uani 0.789(12) 1 d D U P A 1
H26A H 0.6516 0.1078 0.0291 0.106 Uiso 0.789(12) 1 calc R U P A 1
H26B H 0.6463 0.1111 0.1071 0.106 Uiso 0.789(12) 1 calc R U P A 1
H26C H 0.7639 0.1209 0.0703 0.106 Uiso 0.789(12) 1 calc R U P A 1
C27 C 0.721(3) 0.2313(16) 0.0055(14) 0.057(6) Uani 0.789(12) 1 d D U P A 1
H27A H 0.6923 0.2091 -0.0337 0.085 Uiso 0.789(12) 1 calc R U P A 1
H27B H 0.8016 0.2235 0.0097 0.085 Uiso 0.789(12) 1 calc R U P A 1
H27C H 0.7064 0.2789 0.0020 0.085 Uiso 0.789(12) 1 calc R U P A 1
Si1' Si 0.665(3) 0.4270(12) 0.0223(15) 0.027(4) Uani 0.211(12) 1 d D U P A 2
Cl1' Cl 0.811(4) 0.418(3) -0.033(3) 0.040(9) Uani 0.211(12) 1 d D U P A 2
Cl2' Cl 0.544(5) 0.406(3) -0.048(2) 0.050(9) Uani 0.211(12) 1 d D U P A 2
Si2' Si 0.640(6) 0.3613(17) 0.114(2) 0.028(5) Uani 0.211(12) 1 d D U P A 2
Si4' Si 0.800(2) 0.5673(17) 0.1409(15) 0.036(4) Uani 0.211(12) 1 d D U P A 2
C1' C 0.806(7) 0.658(3) 0.119(4) 0.065(9) Uani 0.211(12) 1 d D U P A 2
H1'1 H 0.7434 0.6810 0.1396 0.097 Uiso 0.211(12) 1 calc R U P A 2
H1'2 H 0.8004 0.6625 0.0712 0.097 Uiso 0.211(12) 1 calc R U P A 2
H1'3 H 0.8775 0.6764 0.1337 0.097 Uiso 0.211(12) 1 calc R U P A 2
C2' C 0.940(3) 0.534(4) 0.117(3) 0.054(7) Uani 0.211(12) 1 d D U P A 2
C3' C 0.963(7) 0.546(7) 0.043(3) 0.058(9) Uani 0.211(12) 1 d D U P A 2
H3'1 H 0.9868 0.5921 0.0368 0.087 Uiso 0.211(12) 1 calc R U P A 2
H3'2 H 0.8948 0.5376 0.0182 0.087 Uiso 0.211(12) 1 calc R U P A 2
H3'3 H 1.0232 0.5165 0.0288 0.087 Uiso 0.211(12) 1 calc R U P A 2
C4' C 1.037(5) 0.565(6) 0.154(5) 0.058(9) Uani 0.211(12) 1 d D U P A 2
H4'1 H 1.1068 0.5427 0.1411 0.087 Uiso 0.211(12) 1 calc R U P A 2
H4'2 H 1.0243 0.5588 0.2008 0.087 Uiso 0.211(12) 1 calc R U P A 2
H4'3 H 1.0413 0.6117 0.1437 0.087 Uiso 0.211(12) 1 calc R U P A 2
C5' C 0.946(8) 0.452(4) 0.127(6) 0.056(9) Uani 0.211(12) 1 d D U P A 2
H5'1 H 1.0229 0.4367 0.1173 0.084 Uiso 0.211(12) 1 calc R U P A 2
H5'2 H 0.8931 0.4305 0.0972 0.084 Uiso 0.211(12) 1 calc R U P A 2
H5'3 H 0.9272 0.4409 0.1721 0.084 Uiso 0.211(12) 1 calc R U P A 2
C6' C 0.763(5) 0.575(4) 0.228(2) 0.047(6) Uani 0.211(12) 1 d D U P A 2
C7' C 0.770(10) 0.506(4) 0.267(3) 0.049(9) Uani 0.211(12) 1 d D U P A 2
H7'1 H 0.8475 0.4985 0.2820 0.073 Uiso 0.211(12) 1 calc R U P A 2
H7'2 H 0.7471 0.4695 0.2386 0.073 Uiso 0.211(12) 1 calc R U P A 2
H7'3 H 0.7198 0.5075 0.3052 0.073 Uiso 0.211(12) 1 calc R U P A 2
C8' C 0.831(8) 0.616(5) 0.272(3) 0.051(8) Uani 0.211(12) 1 d D U P A 2
H8'1 H 0.8762 0.6474 0.2468 0.076 Uiso 0.211(12) 1 calc R U P A 2
H8'2 H 0.8810 0.5880 0.2983 0.076 Uiso 0.211(12) 1 calc R U P A 2
H8'3 H 0.7809 0.6408 0.3017 0.076 Uiso 0.211(12) 1 calc R U P A 2
C9' C 0.642(5) 0.598(6) 0.236(4) 0.048(8) Uani 0.211(12) 1 d D U P A 2
H9'1 H 0.6283 0.6097 0.2819 0.071 Uiso 0.211(12) 1 calc R U P A 2
H9'2 H 0.5902 0.5625 0.2233 0.071 Uiso 0.211(12) 1 calc R U P A 2
H9'3 H 0.6283 0.6367 0.2085 0.071 Uiso 0.211(12) 1 calc R U P A 2
Si5' Si 0.535(2) 0.6161(12) 0.0208(12) 0.035(4) Uani 0.211(12) 1 d D U P A 2
C10' C 0.613(6) 0.695(2) 0.051(4) 0.058(9) Uani 0.211(12) 1 d D U P A 2
H10D H 0.6400 0.7203 0.0128 0.088 Uiso 0.211(12) 1 calc R U P A 2
H10E H 0.6773 0.6825 0.0779 0.088 Uiso 0.211(12) 1 calc R U P A 2
H10F H 0.5612 0.7226 0.0761 0.088 Uiso 0.211(12) 1 calc R U P A 2
C11' C 0.399(4) 0.649(3) 0.051(3) 0.054(5) Uani 0.211(12) 1 d D U P A 2
C12' C 0.376(9) 0.627(6) 0.120(4) 0.053(8) Uani 0.211(12) 1 d D U P A 2
H12D H 0.2963 0.6338 0.1305 0.080 Uiso 0.211(12) 1 calc R U P A 2
H12E H 0.4225 0.6524 0.1506 0.080 Uiso 0.211(12) 1 calc R U P A 2
H12F H 0.3940 0.5797 0.1248 0.080 Uiso 0.211(12) 1 calc R U P A 2
C13' C 0.298(5) 0.644(6) 0.006(5) 0.053(8) Uani 0.211(12) 1 d D U P A 2
H13D H 0.2841 0.5982 -0.0056 0.080 Uiso 0.211(12) 1 calc R U P A 2
H13E H 0.3127 0.6699 -0.0338 0.080 Uiso 0.211(12) 1 calc R U P A 2
H13F H 0.2316 0.6624 0.0281 0.080 Uiso 0.211(12) 1 calc R U P A 2
C14' C 0.413(9) 0.728(4) 0.057(5) 0.058(8) Uani 0.211(12) 1 d D U P A 2
H14D H 0.4648 0.7431 0.0226 0.087 Uiso 0.211(12) 1 calc R U P A 2
H14E H 0.4442 0.7388 0.0997 0.087 Uiso 0.211(12) 1 calc R U P A 2
H14F H 0.3399 0.7487 0.0513 0.087 Uiso 0.211(12) 1 calc R U P A 2
C15' C 0.566(5) 0.617(3) -0.0692(17) 0.059(5) Uani 0.211(12) 1 d D U P A 2
C16' C 0.581(10) 0.552(4) -0.107(3) 0.061(7) Uani 0.211(12) 1 d D U P A 2
H16D H 0.5170 0.5462 -0.1372 0.092 Uiso 0.211(12) 1 calc R U P A 2
H16E H 0.5836 0.5149 -0.0768 0.092 Uiso 0.211(12) 1 calc R U P A 2
H16F H 0.6507 0.5540 -0.1324 0.092 Uiso 0.211(12) 1 calc R U P A 2
C17' C 0.484(8) 0.663(6) -0.104(3) 0.060(8) Uani 0.211(12) 1 d D U P A 2
H17D H 0.5010 0.7085 -0.0915 0.090 Uiso 0.211(12) 1 calc R U P A 2
H17E H 0.4070 0.6519 -0.0909 0.090 Uiso 0.211(12) 1 calc R U P A 2
H17F H 0.4924 0.6576 -0.1511 0.090 Uiso 0.211(12) 1 calc R U P A 2
C18' C 0.685(6) 0.637(6) -0.080(4) 0.065(7) Uani 0.211(12) 1 d D U P A 2
H18D H 0.6902 0.6632 -0.1198 0.097 Uiso 0.211(12) 1 calc R U P A 2
H18E H 0.7323 0.5976 -0.0837 0.097 Uiso 0.211(12) 1 calc R U P A 2
H18F H 0.7104 0.6635 -0.0426 0.097 Uiso 0.211(12) 1 calc R U P A 2
Si6' Si 0.681(4) 0.2496(15) 0.131(2) 0.030(4) Uani 0.211(12) 1 d D U P A 2
C19' C 0.580(7) 0.211(4) 0.187(4) 0.051(11) Uani 0.211(12) 1 d D U P A 2
H19D H 0.5031 0.2249 0.1755 0.077 Uiso 0.211(12) 1 calc R U P A 2
H19E H 0.5962 0.2249 0.2320 0.077 Uiso 0.211(12) 1 calc R U P A 2
H19F H 0.5854 0.1629 0.1839 0.077 Uiso 0.211(12) 1 calc R U P A 2
C20' C 0.828(5) 0.241(3) 0.172(3) 0.053(6) Uani 0.211(12) 1 d D U P A 2
C21' C 0.868(8) 0.169(4) 0.160(5) 0.056(8) Uani 0.211(12) 1 d D U P A 2
H21D H 0.9473 0.1693 0.1462 0.084 Uiso 0.211(12) 1 calc R U P A 2
H21E H 0.8220 0.1483 0.1265 0.084 Uiso 0.211(12) 1 calc R U P A 2
H21F H 0.8617 0.1438 0.2010 0.084 Uiso 0.211(12) 1 calc R U P A 2
C22' C 0.921(6) 0.286(5) 0.138(5) 0.052(9) Uani 0.211(12) 1 d D U P A 2
H22D H 0.9277 0.3278 0.1608 0.078 Uiso 0.211(12) 1 calc R U P A 2
H22E H 0.9005 0.2935 0.0922 0.078 Uiso 0.211(12) 1 calc R U P A 2
H22F H 0.9939 0.2625 0.1394 0.078 Uiso 0.211(12) 1 calc R U P A 2
C23' C 0.813(8) 0.253(6) 0.244(3) 0.060(8) Uani 0.211(12) 1 d D U P A 2
H23D H 0.8241 0.2120 0.2676 0.090 Uiso 0.211(12) 1 calc R U P A 2
H23E H 0.7375 0.2704 0.2521 0.090 Uiso 0.211(12) 1 calc R U P A 2
H23F H 0.8691 0.2859 0.2584 0.090 Uiso 0.211(12) 1 calc R U P A 2
C24' C 0.666(6) 0.204(3) 0.050(3) 0.057(6) Uani 0.211(12) 1 d D U P A 2
C25' C 0.557(8) 0.230(5) 0.016(5) 0.060(8) Uani 0.211(12) 1 d D U P A 2
H25D H 0.5530 0.2781 0.0193 0.090 Uiso 0.211(12) 1 calc R U P A 2
H25E H 0.4904 0.2105 0.0367 0.090 Uiso 0.211(12) 1 calc R U P A 2
H25F H 0.5584 0.2173 -0.0304 0.090 Uiso 0.211(12) 1 calc R U P A 2
C26' C 0.645(11) 0.129(3) 0.060(5) 0.063(9) Uani 0.211(12) 1 d D U P A 2
H26D H 0.6861 0.1046 0.0257 0.094 Uiso 0.211(12) 1 calc R U P A 2
H26E H 0.5647 0.1197 0.0559 0.094 Uiso 0.211(12) 1 calc R U P A 2
H26F H 0.6724 0.1154 0.1026 0.094 Uiso 0.211(12) 1 calc R U P A 2
C27' C 0.764(8) 0.215(5) 0.006(4) 0.052(8) Uani 0.211(12) 1 d D U P A 2
H27D H 0.8338 0.2160 0.0313 0.078 Uiso 0.211(12) 1 calc R U P A 2
H27E H 0.7550 0.2569 -0.0174 0.078 Uiso 0.211(12) 1 calc R U P A 2
H27F H 0.7679 0.1787 -0.0260 0.078 Uiso 0.211(12) 1 calc R U P A 2
Si7 Si 0.4029(5) 0.4423(3) 0.2341(3) 0.0290(13) Uani 1 1 d . U . . .
C28 C 0.3330(17) 0.5250(12) 0.2522(11) 0.040(5) Uani 1 1 d . U . . .
H28A H 0.3105 0.5264 0.2982 0.060 Uiso 1 1 calc R U . . .
H28B H 0.2663 0.5301 0.2245 0.060 Uiso 1 1 calc R U . . .
H28C H 0.3861 0.5608 0.2432 0.060 Uiso 1 1 calc R U . . .
C29 C 0.2890(18) 0.3867(12) 0.1961(10) 0.038(4) Uani 1 1 d . U . . .
C30 C 0.2649(19) 0.4130(13) 0.1260(11) 0.045(5) Uani 1 1 d . U . . .
H30A H 0.3317 0.4068 0.0987 0.068 Uiso 1 1 calc R U . . .
H30B H 0.2462 0.4600 0.1281 0.068 Uiso 1 1 calc R U . . .
H30C H 0.2015 0.3886 0.1071 0.068 Uiso 1 1 calc R U . . .
C31 C 0.184(2) 0.3899(15) 0.2359(13) 0.058(6) Uani 1 1 d . U . . .
H31A H 0.1201 0.3755 0.2095 0.088 Uiso 1 1 calc R U . . .
H31B H 0.1720 0.4354 0.2506 0.088 Uiso 1 1 calc R U . . .
H31C H 0.1919 0.3610 0.2740 0.088 Uiso 1 1 calc R U . . .
C32 C 0.324(2) 0.3163(11) 0.1921(13) 0.050(5) Uani 1 1 d . U . . .
H32A H 0.3494 0.3013 0.2352 0.075 Uiso 1 1 calc R U . . .
H32B H 0.3865 0.3120 0.1609 0.075 Uiso 1 1 calc R U . . .
H32C H 0.2608 0.2892 0.1776 0.075 Uiso 1 1 calc R U . . .
C33 C 0.464(2) 0.4138(14) 0.3160(11) 0.050(4) Uani 1 1 d . U . . .
C34 C 0.369(2) 0.3922(16) 0.3626(13) 0.071(7) Uani 1 1 d . U . . .
H34A H 0.3330 0.3523 0.3454 0.106 Uiso 1 1 calc R U . . .
H34B H 0.3133 0.4276 0.3661 0.106 Uiso 1 1 calc R U . . .
H34C H 0.4007 0.3829 0.4058 0.106 Uiso 1 1 calc R U . . .
C35 C 0.545(2) 0.3577(14) 0.3073(12) 0.058(6) Uani 1 1 d . U . . .
H35A H 0.5893 0.3648 0.2676 0.087 Uiso 1 1 calc R U . . .
H35B H 0.5029 0.3163 0.3036 0.087 Uiso 1 1 calc R U . . .
H35C H 0.5954 0.3555 0.3451 0.087 Uiso 1 1 calc R U . . .
C36 C 0.522(2) 0.4711(16) 0.3476(12) 0.065(6) Uani 1 1 d . U . . .
H36A H 0.5523 0.4574 0.3900 0.097 Uiso 1 1 calc R U . . .
H36B H 0.4678 0.5070 0.3541 0.097 Uiso 1 1 calc R U . . .
H36C H 0.5834 0.4864 0.3196 0.097 Uiso 1 1 calc R U . . .

loop_
_atom_site_aniso_label
_atom_site_aniso_U_11
_atom_site_aniso_U_22
_atom_site_aniso_U_33
_atom_site_aniso_U_23
_atom_site_aniso_U_13
_atom_site_aniso_U_12
Ge1 0.0298(11) 0.0316(11) 0.0258(11) 0.0025(10) 0.0003(10) -0.0035(10)
Si3 0.022(3) 0.027(3) 0.030(3) 0.002(2) 0.008(2) 0.000(2)
Si1 0.029(5) 0.030(3) 0.026(4) 0.001(3) 0.006(3) 0.000(3)
Cl1 0.046(7) 0.068(6) 0.047(8) -0.001(6) 0.027(6) 0.001(5)
Cl2 0.065(9) 0.050(6) 0.047(5) -0.011(4) -0.022(5) 0.001(5)
Si2 0.031(5) 0.021(3) 0.031(5) 0.000(3) 0.015(4) 0.000(3)
Si4 0.027(4) 0.024(4) 0.038(4) 0.006(3) -0.008(3) -0.002(3)
C1 0.072(19) 0.040(9) 0.120(19) 0.042(14) -0.053(19) -0.025(9)
C2 0.028(5) 0.088(15) 0.046(10) -0.006(12) 0.006(8) -0.001(8)
C3 0.044(13) 0.10(2) 0.048(11) -0.005(13) 0.010(9) -0.016(13)
C4 0.028(7) 0.104(19) 0.051(14) -0.007(15) 0.005(10) -0.004(12)
C5 0.034(12) 0.082(15) 0.046(13) -0.017(14) -0.006(11) 0.030(10)
C6 0.030(8) 0.067(15) 0.037(6) -0.016(7) -0.011(6) 0.013(9)
C7 0.035(12) 0.088(16) 0.032(9) 0.003(10) 0.001(10) 0.016(11)
C8 0.036(11) 0.083(16) 0.059(12) -0.026(11) -0.013(12) 0.004(12)
C9 0.032(8) 0.068(18) 0.044(11) -0.021(12) -0.010(8) 0.011(9)
Si5 0.029(4) 0.028(4) 0.018(3) 0.001(3) -0.005(3) -0.007(3)
C10 0.047(14) 0.056(14) 0.034(16) 0.010(11) -0.022(10) -0.023(11)
C11 0.057(10) 0.061(9) 0.036(9) -0.004(7) 0.001(7) 0.022(7)
C12 0.063(14) 0.075(14) 0.038(10) 0.000(10) 0.010(9) 0.030(11)
C13 0.069(12) 0.064(14) 0.044(12) -0.002(11) 0.000(10) 0.034(9)
C14 0.073(14) 0.050(10) 0.063(14) -0.019(10) 0.007(11) 0.024(9)
C15 0.058(10) 0.093(13) 0.015(7) 0.013(7) 0.006(6) -0.017(8)
C16 0.073(12) 0.120(15) 0.034(12) 0.013(12) 0.022(9) -0.002(11)
C17 0.066(12) 0.131(17) 0.021(8) 0.020(11) 0.004(9) -0.025(12)
C18 0.085(15) 0.106(14) 0.024(12) 0.010(10) 0.021(10) -0.040(10)
Si6 0.029(5) 0.031(3) 0.031(5) 0.003(3) 0.003(4) 0.006(3)
C19 0.060(14) 0.025(12) 0.064(14) 0.014(12) 0.028(15) 0.004(13)
C20 0.032(8) 0.081(12) 0.045(11) 0.003(9) -0.008(7) 0.017(8)
C21 0.045(13) 0.089(12) 0.065(16) 0.020(11) -0.020(13) 0.018(11)
C22 0.024(8) 0.076(16) 0.060(14) -0.005(12) -0.002(10) 0.010(11)
C23 0.057(14) 0.109(16) 0.046(12) -0.007(12) -0.012(10) -0.009(14)
C24 0.085(13) 0.036(7) 0.044(9) -0.011(7) -0.020(9) 0.008(10)
C25 0.085(13) 0.059(14) 0.055(14) -0.002(13) -0.032(10) -0.006(11)
C26 0.119(18) 0.040(8) 0.053(15) -0.008(8) -0.032(15) 0.007(11)
C27 0.092(16) 0.046(12) 0.033(8) -0.014(9) -0.020(11) 0.012(13)
Si1' 0.025(11) 0.035(6) 0.021(8) 0.002(5) 0.001(6) -0.003(8)
Cl1' 0.041(15) 0.049(17) 0.031(17) -0.006(13) 0.017(14) -0.013(14)
Cl2' 0.045(18) 0.08(2) 0.026(12) -0.012(12) -0.011(12) -0.007(19)
Si2' 0.026(11) 0.028(5) 0.030(10) 0.004(6) 0.010(8) 0.002(8)
Si4' 0.029(6) 0.045(10) 0.035(8) -0.005(8) 0.000(6) -0.010(6)
C1' 0.06(2) 0.050(11) 0.09(2) 0.015(15) -0.04(2) -0.019(10)
C2' 0.030(6) 0.088(16) 0.045(12) -0.006(14) 0.004(8) 0.001(11)
C3' 0.034(16) 0.09(2) 0.046(13) -0.008(17) 0.008(11) -0.005(18)
C4' 0.029(9) 0.10(2) 0.048(17) 0.00(2) 0.002(14) 0.002(16)
C5' 0.036(19) 0.087(17) 0.04(2) -0.010(18) 0.00(2) 0.018(13)
C6' 0.032(10) 0.073(17) 0.035(7) -0.013(9) -0.007(7) 0.012(12)
C7' 0.04(2) 0.079(19) 0.029(16) -0.006(14) 0.011(19) 0.014(16)
C8' 0.032(13) 0.082(19) 0.038(12) -0.014(13) -0.011(13) 0.012(15)
C9' 0.031(11) 0.07(2) 0.038(15) -0.019(16) -0.006(11) 0.008(14)
Si5' 0.044(9) 0.037(8) 0.025(7) 0.008(6) 0.006(7) 0.000(7)
C10' 0.075(19) 0.027(9) 0.07(2) -0.012(18) 0.00(3) 0.011(19)
C11' 0.060(10) 0.063(11) 0.038(10) -0.001(10) 0.002(8) 0.027(8)
C12' 0.056(17) 0.068(17) 0.036(12) -0.006(14) 0.010(10) 0.027(17)
C13' 0.057(11) 0.063(19) 0.041(15) -0.004(17) 0.003(13) 0.030(15)
C14' 0.064(17) 0.064(11) 0.046(16) -0.003(12) 0.001(15) 0.026(11)
C15' 0.062(12) 0.097(14) 0.017(7) 0.014(7) 0.006(8) -0.017(10)
C16' 0.063(15) 0.104(15) 0.017(12) 0.005(10) 0.011(13) -0.014(12)
C17' 0.065(15) 0.099(17) 0.017(12) 0.018(13) 0.008(13) -0.018(13)
C18' 0.063(12) 0.105(18) 0.026(14) 0.010(15) 0.012(11) -0.018(13)
Si6' 0.027(8) 0.029(6) 0.034(9) 0.001(7) 0.000(8) 0.002(8)
C19' 0.050(16) 0.03(2) 0.08(2) 0.01(2) 0.02(2) 0.00(2)
C20' 0.034(10) 0.079(13) 0.046(12) 0.007(11) -0.010(9) 0.017(9)
C21' 0.039(16) 0.080(14) 0.049(19) 0.009(15) -0.018(17) 0.020(12)
C22' 0.022(12) 0.080(17) 0.054(18) -0.006(17) -0.009(14) 0.013(14)
C23' 0.045(18) 0.09(2) 0.046(12) -0.001(15) -0.014(11) 0.000(17)
C24' 0.087(14) 0.039(9) 0.044(10) -0.010(9) -0.019(9) 0.010(11)
C25' 0.087(16) 0.047(15) 0.046(15) -0.006(15) -0.026(12) 0.003(15)
C26' 0.10(2) 0.042(10) 0.050(18) -0.010(11) -0.031(17) 0.003(14)
C27' 0.093(17) 0.035(17) 0.029(14) -0.018(15) -0.017(13) 0.018(16)
Si7 0.029(3) 0.037(3) 0.021(3) -0.002(2) 0.007(2) -0.001(2)
C28 0.030(11) 0.052(8) 0.039(12) -0.011(9) 0.008(8) 0.005(7)
C29 0.035(8) 0.052(8) 0.026(8) -0.002(7) 0.013(6) -0.015(7)
C30 0.035(11) 0.069(13) 0.031(8) -0.003(9) -0.003(7) -0.008(11)
C31 0.034(9) 0.096(17) 0.046(12) -0.012(12) 0.016(9) -0.021(9)
C32 0.055(13) 0.046(8) 0.049(13) -0.004(8) 0.005(11) -0.022(8)
C33 0.044(10) 0.082(12) 0.025(7) 0.013(8) 0.004(5) 0.003(7)
C34 0.062(13) 0.117(19) 0.034(10) 0.026(12) 0.017(10) 0.005(11)
C35 0.055(13) 0.090(14) 0.030(12) 0.021(10) -0.002(9) 0.015(10)
C36 0.067(15) 0.099(14) 0.029(11) 0.002(11) -0.012(9) 0.000(11)

loop_
_atom_type_symbol
_atom_type_description
_atom_type_scat_dispersion_real
_atom_type_scat_dispersion_imag
_atom_type_scat_source
C C 0.0033 0.0016 'International Tables Vol C Tables 4.2.6.8 and 6.1.1.4'
H H 0.0000 0.0000 'International Tables Vol C Tables 4.2.6.8 and 6.1.1.4'
Si Si 0.0817 0.0704 'International Tables Vol C Tables 4.2.6.8 and 6.1.1.4'
Cl Cl 0.1484 0.1585 'International Tables Vol C Tables 4.2.6.8 and 6.1.1.4'
Ge Ge 0.1547 1.8001 'International Tables Vol C Tables 4.2.6.8 and 6.1.1.4'

loop_
_geom_angle_atom_site_label_1
_geom_angle_atom_site_label_2
_geom_angle_atom_site_label_3
_geom_angle
Si1' Ge1 Si5' 117.2(10)
Si1 Ge1 Si4 117.0(3)
Si1' Ge1 Si3 78.4(9)
Si5' Ge1 Si3 128.5(7)
Si1 Ge1 Si3 77.3(3)
Si4 Ge1 Si3 111.5(3)
Si1 Ge1 Si5 108.7(3)
Si4 Ge1 Si5 120.1(3)
Si3 Ge1 Si5 114.7(2)
Si1' Ge1 Si4' 111.8(11)
Si5' Ge1 Si4' 113.5(10)
Si3 Ge1 Si4' 102.5(8)
Si2 Si3 Si7 124.5(4)
Si2' Si3 Si7 125.3(13)
Si2 Si3 Ge1 97.3(4)
Si2' Si3 Ge1 95.9(11)
Si7 Si3 Ge1 138.1(3)
Cl1 Si1 Cl2 98.3(5)
Cl1 Si1 Si2 121.1(7)
Cl2 Si1 Si2 108.0(5)
Cl1 Si1 Ge1 121.0(6)
Cl2 Si1 Ge1 114.0(5)
Si2 Si1 Ge1 94.8(4)
Si3 Si2 Si1 84.7(4)
Si3 Si2 Si6 145.4(6)
Si1 Si2 Si6 128.6(5)
C6 Si4 C1 101.4(18)
C6 Si4 C2 114.5(13)
C1 Si4 C2 105.2(17)
C6 Si4 Ge1 113.4(10)
C1 Si4 Ge1 109.1(11)
C2 Si4 Ge1 112.2(10)
C4 C2 C3 111(3)
C4 C2 C5 107(3)
C3 C2 C5 106(3)
C4 C2 Si4 114(2)
C3 C2 Si4 108(2)
C5 C2 Si4 109.6(18)
C8 C6 C9 106(2)
C8 C6 C7 99(2)
C9 C6 C7 106(2)
C8 C6 Si4 117(2)
C9 C6 Si4 112.3(18)
C7 C6 Si4 115(2)
C11 Si5 C10 100.5(14)
C11 Si5 C15 116.6(14)
C10 Si5 C15 108.5(13)
C11 Si5 Ge1 113.6(9)
C10 Si5 Ge1 107.7(9)
C15 Si5 Ge1 109.1(10)
C12 C11 C13 112(2)
C12 C11 C14 105(2)
C13 C11 C14 102(3)
C12 C11 Si5 111(2)
C13 C11 Si5 114.1(19)
C14 C11 Si5 112(2)
C18 C15 C17 111(3)
C18 C15 C16 93(3)
C17 C15 C16 111(3)
C18 C15 Si5 115(2)
C17 C15 Si5 110(2)
C16 C15 Si5 116(2)
C19 Si6 C24 107.7(15)
C19 Si6 C20 106.7(14)
C24 Si6 C20 116.9(13)
C19 Si6 Si2 111.8(10)
C24 Si6 Si2 107.2(9)
C20 Si6 Si2 106.6(10)
C23 C20 C21 112(3)
C23 C20 C22 113(3)
C21 C20 C22 106(2)
C23 C20 Si6 108(2)
C21 C20 Si6 108(2)
C22 C20 Si6 111.0(17)
C27 C24 C26 108(3)
C27 C24 C25 108(3)
C26 C24 C25 105(3)
C27 C24 Si6 114(2)
C26 C24 Si6 115(2)
C25 C24 Si6 107(2)
Cl2' Si1' Cl1' 100.2(16)
Cl2' Si1' Si2' 111.2(18)
Cl1' Si1' Si2' 120(2)
Cl2' Si1' Ge1 113.2(18)
Cl1' Si1' Ge1 119(2)
Si2' Si1' Ge1 94.1(11)
Si3 Si2' Si1' 85.1(11)
Si3 Si2' Si6' 143.8(19)
Si1' Si2' Si6' 130.4(15)
C6' Si4' C2' 120(3)
C6' Si4' C1' 99(3)
C2' Si4' C1' 104(3)
C6' Si4' Ge1 108.5(18)
C2' Si4' Ge1 119(2)
C1' Si4' Ge1 102(2)
C4' C2' C3' 107(4)
C4' C2' C5' 108(4)
C3' C2' C5' 105(4)
C4' C2' Si4' 114(4)
C3' C2' Si4' 111(4)
C5' C2' Si4' 111(3)
C8' C6' C9' 106(4)
C8' C6' C7' 99(4)
C9' C6' C7' 105(4)
C8' C6' Si4' 121(4)
C9' C6' Si4' 111(3)
C7' C6' Si4' 114(3)
C11' Si5' C15' 120(2)
C11' Si5' C10' 91(2)
C15' Si5' C10' 102(3)
C11' Si5' Ge1 119.7(19)
C15' Si5' Ge1 114.0(18)
C10' Si5' Ge1 103(2)
C12' C11' C13' 114(4)
C12' C11' C14' 104(4)
C13' C11' C14' 100(4)
C12' C11' Si5' 112(3)
C13' C11' Si5' 118(3)
C14' C11' Si5' 107(3)
C18' C15' C17' 111(4)
C18' C15' C16' 93(4)
C17' C15' C16' 111(4)
C18' C15' Si5' 109(3)
C17' C15' Si5' 110(3)
C16' C15' Si5' 121(4)
C19' Si6' C24' 106(3)
C19' Si6' C20' 106(3)
C24' Si6' C20' 115(2)
C19' Si6' Si2' 112(2)
C24' Si6' Si2' 108.6(19)
C20' Si6' Si2' 109(2)
C23' C20' C21' 110(4)
C23' C20' C22' 115(4)
C21' C20' C22' 104(4)
C23' C20' Si6' 108(3)
C21' C20' Si6' 107(3)
C22' C20' Si6' 113(3)
C27' C24' C26' 110(4)
C27' C24' C25' 109(4)
C26' C24' C25' 104(4)
C27' C24' Si6' 113(3)
C26' C24' Si6' 113(3)
C25' C24' Si6' 108(3)
C28 Si7 C33 105.1(11)
C28 Si7 C29 106.6(10)
C33 Si7 C29 116.4(11)
C28 Si7 Si3 114.4(7)
C33 Si7 Si3 109.6(8)
C29 Si7 Si3 105.1(7)
C32 C29 C31 108(2)
C32 C29 C30 109.2(19)
C31 C29 C30 110(2)
C32 C29 Si7 112.6(16)
C31 C29 Si7 109.8(16)
C30 C29 Si7 107.6(15)
C36 C33 C35 110(2)
C36 C33 C34 107(2)
C35 C33 C34 109(2)
C36 C33 Si7 108.6(18)
C35 C33 Si7 111.6(17)
C34 C33 Si7 110.4(17)

loop_
_geom_bond_atom_site_label_1
_geom_bond_atom_site_label_2
_geom_bond_distance
Ge1 Si1' 2.413(19)
Ge1 Si5' 2.421(18)
Ge1 Si1 2.424(8)
Ge1 Si4 2.444(7)
Ge1 Si3 2.445(6)
Ge1 Si5 2.464(7)
Ge1 Si4' 2.499(19)
Si3 Si2 2.199(9)
Si3 Si2' 2.22(2)
Si3 Si7 2.381(8)
Si1 Cl1 2.071(10)
Si1 Cl2 2.100(11)
Si1 Si2 2.317(10)
Si2 Si6 2.347(9)
Si4 C6 1.84(3)
Si4 C1 1.87(3)
Si4 C2 1.89(3)
C2 C4 1.49(4)
C2 C3 1.54(4)
C2 C5 1.68(4)
C6 C8 1.49(4)
C6 C9 1.52(3)
C6 C7 1.62(4)
Si5 C11 1.85(3)
Si5 C10 1.88(2)
Si5 C15 1.88(2)
C11 C12 1.52(3)
C11 C13 1.53(4)
C11 C14 1.59(4)
C15 C18 1.48(4)
C15 C17 1.51(4)
C15 C16 1.54(5)
Si6 C19 1.83(2)
Si6 C24 1.89(3)
Si6 C20 1.94(3)
C20 C23 1.50(4)
C20 C21 1.55(4)
C20 C22 1.60(4)
C24 C27 1.50(4)
C24 C26 1.55(4)
C24 C25 1.57(4)
Si1' Cl2' 2.08(2)
Si1' Cl1' 2.08(2)
Si1' Si2' 2.32(2)
Si2' Si6' 2.34(2)
Si4' C6' 1.84(3)
Si4' C2' 1.86(4)
Si4' C1' 1.89(4)
C2' C4' 1.51(4)
C2' C3' 1.55(4)
C2' C5' 1.68(5)
C6' C8' 1.48(5)
C6' C9' 1.53(4)
C6' C7' 1.62(5)
Si5' C11' 1.85(3)
Si5' C15' 1.88(3)
Si5' C10' 1.95(3)
C11' C12' 1.51(4)
C11' C13' 1.52(4)
C11' C14' 1.61(5)
C15' C18' 1.49(5)
C15' C17' 1.52(5)
C15' C16' 1.53(5)
Si6' C19' 1.84(3)
Si6' C24' 1.90(3)
Si6' C20' 1.94(3)
C20' C23' 1.50(5)
C20' C21' 1.56(5)
C20' C22' 1.59(4)
C24' C27' 1.50(5)
C24' C26' 1.55(4)
C24' C25' 1.57(5)
Si7 C28 1.90(2)
Si7 C33 1.92(2)
Si7 C29 1.93(2)
C29 C32 1.49(3)
C29 C31 1.49(3)
C29 C30 1.56(3)
C33 C36 1.49(4)
C33 C35 1.50(4)
C33 C34 1.54(3)
